data_1551542
loop_
_publ_author_name
'Shin Suzuki'
'Yasutomo Segawa'
'Kenichiro Itami'
'Junichiro Yamaguchi'

_publ_section_title
;
 Synthesis and characterization of hexaarylbenzenes with five or six
 different substituents enabled by programmed synthesis
;
_journal_name_full 'Nature Chemistry'
_journal_page_first 227
_journal_page_last 233
_journal_paper_doi 10.1038/nchem.2174
_journal_volume 7
_journal_year 2015
_chemical_formula_sum 'C40 H33 F3 N2 O'
_chemical_formula_weight 614.68
_space_group_IT_number 14
_space_group_name_Hall '-P 2yab'
_space_group_name_H-M_alt 'P 1 21/a 1'
_symmetry_cell_setting monoclinic
_symmetry_space_group_name_H-M 'P 1 21/a 1'
_atom_sites_solution_hydrogens geom
_atom_sites_solution_primary direct
_atom_sites_solution_secondary difmap
_cell_angle_alpha 90.00
_cell_angle_beta 99.000(6)
_cell_angle_gamma 90.00
_cell_formula_units_Z 4
_cell_length_a 16.718(4)
_cell_length_b 12.216(3)
_cell_length_c 16.184(4)
_cell_measurement_reflns_used 5067
_cell_measurement_temperature 103(2)
_cell_measurement_theta_max 25.3
_cell_measurement_theta_min 3.0
_cell_volume 3264.5(14)
_computing_cell_refinement 'RIGAKU CrystalClear'
_computing_data_collection 'RIGAKU CrystalClear'
_computing_data_reduction 'RIGAKU CrystalClear'
_computing_molecular_graphics ORTEP-III
_computing_structure_refinement 'SHELXL-97 (Sheldrick, 1997)'
_computing_structure_solution SIR-97
_diffrn_ambient_temperature 103(2)
_diffrn_measured_fraction_theta_full 0.989
_diffrn_measured_fraction_theta_max 0.989
_diffrn_measurement_device_type
;
PILATUS 200K with MicroMax-007
;
_diffrn_measurement_method 'profile data from \w-scans'
_diffrn_radiation_monochromator graphite
_diffrn_radiation_source 'fine-focus sealed tube'
_diffrn_radiation_type MoK\a
_diffrn_radiation_wavelength 0.71075
_diffrn_reflns_av_R_equivalents 0.0605
_diffrn_reflns_av_sigmaI/netI 0.0633
_diffrn_reflns_limit_h_max 18
_diffrn_reflns_limit_h_min -19
_diffrn_reflns_limit_k_max 14
_diffrn_reflns_limit_k_min -14
_diffrn_reflns_limit_l_max 19
_diffrn_reflns_limit_l_min -15
_diffrn_reflns_number 22937
_diffrn_reflns_theta_full 25.00
_diffrn_reflns_theta_max 25.00
_diffrn_reflns_theta_min 2.95
_exptl_absorpt_coefficient_mu 0.087
_exptl_absorpt_correction_T_max 0.9991
_exptl_absorpt_correction_T_min 0.9871
_exptl_absorpt_correction_type multi-scan
_exptl_absorpt_process_details 'Jacobson, R. (1998) Private communication'
_exptl_crystal_colour Colorless
_exptl_crystal_density_diffrn 1.251
_exptl_crystal_density_method 'not measured'
_exptl_crystal_description Block
_exptl_crystal_F_000 1288
_exptl_crystal_size_max 0.15
_exptl_crystal_size_mid 0.10
_exptl_crystal_size_min 0.01
_refine_diff_density_max 0.291
_refine_diff_density_min -0.408
_refine_diff_density_rms 0.069
_refine_ls_extinction_method none
_refine_ls_goodness_of_fit_ref 1.085
_refine_ls_hydrogen_treatment constr
_refine_ls_matrix_type full
_refine_ls_number_parameters 444
_refine_ls_number_reflns 5683
_refine_ls_number_restraints 119
_refine_ls_restrained_S_all 1.093
_refine_ls_R_factor_all 0.1170
_refine_ls_R_factor_gt 0.0699
_refine_ls_shift/su_max 0.000
_refine_ls_shift/su_mean 0.000
_refine_ls_structure_factor_coef Fsqd
_refine_ls_weighting_details 'calc w=1/[\s^2^(Fo^2^)+(0.1001P)^2^+2.8190P] where P=(Fo^2^+2Fc^2^)/3'
_refine_ls_weighting_scheme calc
_refine_ls_wR_factor_gt 0.1675
_refine_ls_wR_factor_ref 0.2285
_reflns_number_gt 3471
_reflns_number_total 5683
_reflns_threshold_expression >2sigma(I)
_cod_data_source_file nchem.2174-s6.cif
_cod_data_source_block 17b
_cod_depositor_comments
;
The following automatic conversions were performed:

data item '_exptl_absorpt_correction_type' value 'Multi-scan' was
changed to 'multi-scan' in accordance with the built-in table derived
from the CIF Core dictionary named 'cif_core.dic' version 2.4.5 last
updated on 2014-11-21.

Automatic conversion script
Id: cif_fix_values 6909 2019-04-08 15:41:33Z antanas 

The following automatic conversions were performed:

data name '_atom_site_symetry_multiplicity' was replaced with
'_atom_site_symmetry_multiplicity' as specified in the replacement
file 'data/replacement-values/replacement_tags.lst'.

Automatic conversion script
Id: cif_correct_tags 9268 2022-04-12 08:56:07Z antanas 
;
_cod_original_sg_symbol_H-M P21/a
_cod_database_code 1551542

loop_
_symmetry_equiv_pos_as_xyz
'x, y, z'
'-x+1/2, y+1/2, -z'
'-x, -y, -z'
'x-1/2, -y-1/2, z'

loop_
_atom_site_label
_atom_site_type_symbol
_atom_site_fract_x
_atom_site_fract_y
_atom_site_fract_z
_atom_site_U_iso_or_equiv
_atom_site_adp_type
_atom_site_occupancy
_atom_site_symmetry_multiplicity
_atom_site_calc_flag
_atom_site_refinement_flags
_atom_site_disorder_assembly
_atom_site_disorder_group
N1 N 0.43031(16) 0.3070(2) 0.25758(16) 0.0361(6) Uani 1 1 d . . .
C1 C 0.3552(2) 0.3235(3) 0.2124(2) 0.0361(8) Uani 1 1 d . . .
C2 C 0.2981(2) 0.2394(3) 0.19001(19) 0.0355(8) Uani 1 1 d . . .
C3 C 0.3207(2) 0.1322(3) 0.21714(19) 0.0362(8) Uani 1 1 d . . .
C4 C 0.3985(2) 0.1149(3) 0.26614(19) 0.0358(8) Uani 1 1 d . . .
C5 C 0.4519(2) 0.2052(3) 0.28492(19) 0.0350(7) Uani 1 1 d . . .
C6 C 0.3366(2) 0.4393(3) 0.1861(2) 0.0379(8) Uani 1 1 d . . .
N2 N 0.26634(18) 0.4837(2) 0.20561(18) 0.0454(7) Uani 1 1 d . . .
C7 C 0.2482(2) 0.5864(3) 0.1800(2) 0.0504(9) Uani 1 1 d . . .
H1 H 0.2004 0.6191 0.1937 0.061 Uiso 1 1 calc R . .
C8 C 0.2960(2) 0.6464(3) 0.1349(2) 0.0496(9) Uani 1 1 d . . .
H2 H 0.2806 0.7183 0.1166 0.059 Uiso 1 1 calc R . .
C9 C 0.3683(3) 0.5996(3) 0.1159(2) 0.0513(10) Uani 1 1 d . . .
H3 H 0.4021 0.6399 0.0848 0.062 Uiso 1 1 calc R . .
C10 C 0.3895(2) 0.4944(3) 0.1431(2) 0.0428(8) Uani 1 1 d . . .
H4 H 0.4384 0.4614 0.1325 0.051 Uiso 1 1 calc R . .
C11 C 0.2144(2) 0.2622(3) 0.1405(2) 0.0352(8) Uani 1 1 d . . .
C12 C 0.1409(2) 0.2395(3) 0.1713(2) 0.0402(8) Uani 1 1 d . . .
H5 H 0.1443 0.2071 0.2251 0.048 Uiso 1 1 calc R . .
C13 C 0.0638(2) 0.2621(3) 0.1271(2) 0.0421(8) Uani 1 1 d . . .
H6 H 0.0165 0.2442 0.1500 0.050 Uiso 1 1 calc R . .
C14 C 0.0583(2) 0.3104(3) 0.0504(2) 0.0372(8) Uani 1 1 d . . .
C15 C 0.1305(2) 0.3339(3) 0.0193(2) 0.0378(8) Uani 1 1 d . . .
H7 H 0.1269 0.3683 -0.0338 0.045 Uiso 1 1 calc R . .
C16 C 0.2082(2) 0.3088(3) 0.0635(2) 0.0372(8) Uani 1 1 d . . .
H8 H 0.2554 0.3242 0.0396 0.045 Uiso 1 1 calc R . .
C17 C -0.0261(2) 0.3382(3) 0.0068(2) 0.0446(9) Uani 1 1 d . . .
F1 F -0.02745(12) 0.35813(19) -0.07249(13) 0.0582(6) Uani 1 1 d . . .
F2 F -0.08265(13) 0.25788(18) 0.01126(15) 0.0612(6) Uani 1 1 d . . .
F3 F -0.05936(12) 0.42766(18) 0.03673(14) 0.0584(6) Uani 1 1 d . . .
C18 C 0.2602(2) 0.0414(3) 0.1959(2) 0.0376(8) Uani 1 1 d . . .
C19 C 0.2259(2) -0.0148(3) 0.2563(2) 0.0453(9) Uani 1 1 d . . .
H9 H 0.2444 0.0010 0.3136 0.054 Uiso 1 1 calc R . .
C20 C 0.1653(2) -0.0935(3) 0.2364(2) 0.0514(10) Uani 1 1 d . . .
H10 H 0.1439 -0.1298 0.2801 0.062 Uiso 1 1 calc R . .
C21 C 0.1367(2) -0.1190(3) 0.1556(2) 0.0485(9) Uani 1 1 d . . .
H11 H 0.0952 -0.1720 0.1414 0.058 Uiso 1 1 calc R . .
C22 C 0.1703(2) -0.0645(3) 0.0954(2) 0.0453(9) Uani 1 1 d . . .
H12 H 0.1517 -0.0809 0.0383 0.054 Uiso 1 1 calc R . .
C23 C 0.2310(2) 0.0142(3) 0.1150(2) 0.0402(8) Uani 1 1 d . . .
H13 H 0.2524 0.0496 0.0710 0.048 Uiso 1 1 calc R . .
C24 C 0.4206(2) 0.0030(3) 0.2996(2) 0.0369(8) Uani 1 1 d . . .
C25 C 0.4328(2) -0.0166(3) 0.3828(2) 0.0374(8) Uani 1 1 d . . .
H14 H 0.4296 0.0424 0.4204 0.045 Uiso 1 1 calc R . .
C26 C 0.4497(2) -0.1202(3) 0.4145(2) 0.0408(8) Uani 1 1 d . . .
H15 H 0.4573 -0.1312 0.4733 0.049 Uiso 1 1 calc R . .
C27 C 0.4557(2) -0.2080(3) 0.3625(2) 0.0416(8) Uani 1 1 d . . .
C28 C 0.4459(2) -0.1901(3) 0.2793(2) 0.0475(9) Uani 1 1 d . . .
H16 H 0.4506 -0.2489 0.2420 0.057 Uiso 1 1 calc R . .
C29 C 0.4290(2) -0.0848(3) 0.2485(2) 0.0446(9) Uani 1 1 d . . .
H17 H 0.4229 -0.0732 0.1898 0.053 Uiso 1 1 calc R . .
O1 O 0.47181(16) -0.30788(19) 0.39931(16) 0.0535(7) Uani 1 1 d . . .
C30 C 0.4567(3) -0.4025(3) 0.3493(3) 0.0593(11) Uani 1 1 d . . .
H18 H 0.4018 -0.3989 0.3175 0.089 Uiso 1 1 calc R . .
H19 H 0.4616 -0.4676 0.3852 0.089 Uiso 1 1 calc R . .
H20 H 0.4961 -0.4068 0.3105 0.089 Uiso 1 1 calc R . .
C31 C 0.53628(19) 0.1996(3) 0.33652(19) 0.0339(7) Uani 1 1 d . . .
C32 C 0.5613(2) 0.2839(3) 0.3901(2) 0.0398(8) Uani 1 1 d . . .
H21 H 0.5259 0.3436 0.3945 0.048 Uiso 1 1 calc R . .
C33 C 0.6388(2) 0.2832(3) 0.4386(2) 0.0446(9) Uani 1 1 d . . .
H22 H 0.6539 0.3428 0.4755 0.053 Uiso 1 1 calc R . .
C34 C 0.6951(2) 0.1982(3) 0.4350(2) 0.0403(8) Uani 1 1 d . A .
C35 C 0.6713(2) 0.1148(3) 0.3795(2) 0.0456(9) Uani 1 1 d . . .
H23 H 0.7077 0.0566 0.3735 0.055 Uiso 1 1 calc R . .
C36 C 0.5927(2) 0.1151(3) 0.3309(2) 0.0450(9) Uani 1 1 d . . .
H24 H 0.5776 0.0563 0.2934 0.054 Uiso 1 1 calc R . .
C37 C 0.7814(2) 0.1969(3) 0.4878(2) 0.0449(9) Uani 1 1 d DU . .
C38 C 0.8018(4) 0.0841(4) 0.5246(4) 0.0648(18) Uani 0.802(9) 1 d PDU A 1
H25 H 0.7923 0.0291 0.4801 0.097 Uiso 0.802(9) 1 calc PR A 1
H26 H 0.7673 0.0682 0.5669 0.097 Uiso 0.802(9) 1 calc PR A 1
H27 H 0.8588 0.0821 0.5506 0.097 Uiso 0.802(9) 1 calc PR A 1
C39 C 0.8476(4) 0.2254(9) 0.4371(4) 0.086(2) Uani 0.802(9) 1 d PDU A 1
H28 H 0.8461 0.1736 0.3905 0.129 Uiso 0.802(9) 1 calc PR A 1
H29 H 0.9005 0.2210 0.4729 0.129 Uiso 0.802(9) 1 calc PR A 1
H30 H 0.8391 0.2999 0.4149 0.129 Uiso 0.802(9) 1 calc PR A 1
C40 C 0.7874(4) 0.2767(6) 0.5612(4) 0.078(2) Uani 0.802(9) 1 d PDU A 1
H31 H 0.7809 0.3518 0.5399 0.117 Uiso 0.802(9) 1 calc PR A 1
H32 H 0.8404 0.2691 0.5963 0.117 Uiso 0.802(9) 1 calc PR A 1
H33 H 0.7447 0.2605 0.5945 0.117 Uiso 0.802(9) 1 calc PR A 1
C41 C 0.8281(12) 0.0928(13) 0.4707(18) 0.080(5) Uani 0.198(9) 1 d PDU A 2
H34 H 0.8042 0.0293 0.4946 0.119 Uiso 0.198(9) 1 calc PR A 2
H35 H 0.8850 0.1002 0.4965 0.119 Uiso 0.198(9) 1 calc PR A 2
H36 H 0.8250 0.0828 0.4102 0.119 Uiso 0.198(9) 1 calc PR A 2
C42 C 0.8298(11) 0.2885(13) 0.4521(13) 0.036(4) Uani 0.198(9) 1 d PDU A 2
H37 H 0.7959 0.3540 0.4415 0.055 Uiso 0.198(9) 1 calc PR A 2
H38 H 0.8462 0.2637 0.3996 0.055 Uiso 0.198(9) 1 calc PR A 2
H39 H 0.8781 0.3060 0.4925 0.055 Uiso 0.198(9) 1 calc PR A 2
C43 C 0.7733(17) 0.215(2) 0.5665(14) 0.087(6) Uani 0.198(9) 1 d PDU A 2
H40 H 0.7512 0.2889 0.5716 0.131 Uiso 0.198(9) 1 calc PR A 2
H41 H 0.8263 0.2097 0.6020 0.131 Uiso 0.198(9) 1 calc PR A 2
H42 H 0.7364 0.1610 0.5844 0.131 Uiso 0.198(9) 1 calc PR A 2

loop_
_atom_site_aniso_label
_atom_site_aniso_U_11
_atom_site_aniso_U_22
_atom_site_aniso_U_33
_atom_site_aniso_U_23
_atom_site_aniso_U_13
_atom_site_aniso_U_12
N1 0.0428(16) 0.0328(15) 0.0329(15) 0.0048(12) 0.0065(12) 0.0036(12)
C1 0.0453(19) 0.0312(17) 0.0321(18) 0.0012(14) 0.0066(14) 0.0040(15)
C2 0.0456(19) 0.0345(18) 0.0268(17) 0.0014(13) 0.0066(14) 0.0044(15)
C3 0.0468(19) 0.0342(18) 0.0279(17) -0.0026(14) 0.0062(14) -0.0018(15)
C4 0.0487(19) 0.0316(17) 0.0271(17) 0.0023(13) 0.0056(14) 0.0049(15)
C5 0.0413(18) 0.0362(18) 0.0279(18) 0.0004(14) 0.0073(13) 0.0033(15)
C6 0.0443(19) 0.0354(18) 0.0318(18) 0.0007(14) -0.0003(14) 0.0004(15)
N2 0.0529(18) 0.0375(17) 0.0445(18) 0.0009(13) 0.0039(14) 0.0037(14)
C7 0.056(2) 0.038(2) 0.056(2) 0.0025(17) 0.0022(18) 0.0063(18)
C8 0.062(2) 0.0310(19) 0.052(2) 0.0048(16) -0.0022(18) 0.0024(18)
C9 0.070(3) 0.041(2) 0.042(2) 0.0100(17) 0.0042(18) 0.0000(19)
C10 0.052(2) 0.0364(19) 0.040(2) 0.0055(15) 0.0072(16) 0.0025(16)
C11 0.0429(19) 0.0301(17) 0.0321(19) -0.0024(13) 0.0042(14) 0.0010(14)
C12 0.048(2) 0.0394(19) 0.035(2) 0.0015(15) 0.0112(15) 0.0029(16)
C13 0.048(2) 0.0385(19) 0.043(2) -0.0019(16) 0.0163(16) -0.0006(16)
C14 0.0411(18) 0.0323(17) 0.0378(19) -0.0029(14) 0.0041(14) 0.0000(15)
C15 0.049(2) 0.0319(18) 0.0314(18) 0.0017(14) 0.0019(14) 0.0024(15)
C16 0.0408(18) 0.0357(18) 0.0348(19) 0.0000(14) 0.0053(14) -0.0009(15)
C17 0.047(2) 0.041(2) 0.043(2) -0.0062(16) 0.0017(16) -0.0044(17)
F1 0.0533(13) 0.0697(16) 0.0469(14) 0.0015(11) -0.0072(10) -0.0036(11)
F2 0.0534(13) 0.0585(14) 0.0678(15) -0.0057(11) -0.0027(11) -0.0187(11)
F3 0.0468(12) 0.0521(14) 0.0736(16) -0.0101(11) 0.0008(11) 0.0073(10)
C18 0.0460(19) 0.0314(17) 0.0340(19) -0.0020(14) 0.0018(14) 0.0005(15)
C19 0.058(2) 0.043(2) 0.033(2) 0.0058(15) -0.0010(16) 0.0002(17)
C20 0.061(2) 0.049(2) 0.044(2) 0.0079(17) 0.0033(17) -0.0077(19)
C21 0.048(2) 0.043(2) 0.052(2) -0.0003(18) -0.0009(17) -0.0048(17)
C22 0.054(2) 0.040(2) 0.040(2) -0.0077(16) 0.0008(16) 0.0025(17)
C23 0.051(2) 0.0363(19) 0.033(2) 0.0012(15) 0.0039(15) 0.0057(16)
C24 0.0453(19) 0.0332(18) 0.0308(19) -0.0001(14) 0.0014(14) 0.0005(15)
C25 0.0468(19) 0.0296(17) 0.034(2) 0.0004(14) 0.0024(14) 0.0017(15)
C26 0.050(2) 0.0347(19) 0.0339(19) 0.0043(14) -0.0044(15) -0.0009(16)
C27 0.0426(19) 0.0355(19) 0.042(2) 0.0040(15) -0.0077(15) 0.0010(15)
C28 0.058(2) 0.0344(19) 0.047(2) -0.0077(16) -0.0029(17) 0.0065(17)
C29 0.060(2) 0.0356(19) 0.035(2) -0.0018(15) -0.0023(16) 0.0082(17)
O1 0.0685(18) 0.0301(13) 0.0552(16) 0.0032(11) -0.0109(13) 0.0010(12)
C30 0.076(3) 0.0249(19) 0.072(3) -0.0033(18) -0.004(2) 0.0046(19)
C31 0.0401(18) 0.0317(17) 0.0300(18) 0.0041(13) 0.0056(13) -0.0002(14)
C32 0.0411(19) 0.0298(17) 0.048(2) 0.0026(15) 0.0058(15) 0.0003(15)
C33 0.043(2) 0.0368(19) 0.052(2) 0.0014(16) 0.0014(16) -0.0056(16)
C34 0.0398(19) 0.0369(19) 0.044(2) 0.0118(15) 0.0047(15) -0.0042(15)
C35 0.046(2) 0.042(2) 0.049(2) 0.0045(17) 0.0061(16) 0.0084(17)
C36 0.050(2) 0.044(2) 0.040(2) -0.0027(16) 0.0042(16) 0.0083(17)
C37 0.0439(19) 0.0396(19) 0.049(2) 0.0111(16) 0.0002(16) -0.0042(16)
C38 0.072(4) 0.052(3) 0.059(4) 0.009(3) -0.026(3) -0.003(3)
C39 0.054(4) 0.138(6) 0.065(4) 0.030(4) 0.006(3) -0.025(4)
C40 0.077(4) 0.058(4) 0.083(4) -0.030(3) -0.037(3) 0.021(3)
C41 0.056(9) 0.081(9) 0.087(10) 0.015(9) -0.036(8) -0.007(8)
C42 0.027(8) 0.030(8) 0.050(9) 0.008(7) -0.002(6) -0.008(7)
C43 0.076(9) 0.093(10) 0.081(9) 0.005(10) -0.023(8) -0.002(10)

loop_
_atom_type_symbol
_atom_type_description
_atom_type_scat_dispersion_real
_atom_type_scat_dispersion_imag
_atom_type_scat_source
C C 0.0033 0.0016 'International Tables Vol C Tables 4.2.6.8 and 6.1.1.4'
H H 0.0000 0.0000 'International Tables Vol C Tables 4.2.6.8 and 6.1.1.4'
N N 0.0061 0.0033 'International Tables Vol C Tables 4.2.6.8 and 6.1.1.4'
O O 0.0106 0.0060 'International Tables Vol C Tables 4.2.6.8 and 6.1.1.4'
F F 0.0171 0.0103 'International Tables Vol C Tables 4.2.6.8 and 6.1.1.4'

loop_
_geom_angle_atom_site_label_1
_geom_angle_atom_site_label_2
_geom_angle_atom_site_label_3
_geom_angle
_geom_angle_site_symmetry_1
_geom_angle_site_symmetry_3
C5 N1 C1 119.2(3) . .
N1 C1 C2 124.0(3) . .
N1 C1 C6 115.1(3) . .
C2 C1 C6 120.9(3) . .
C1 C2 C3 117.3(3) . .
C1 C2 C11 122.0(3) . .
C3 C2 C11 120.7(3) . .
C2 C3 C4 119.0(3) . .
C2 C3 C18 118.4(3) . .
C4 C3 C18 122.6(3) . .
C5 C4 C3 119.3(3) . .
C5 C4 C24 121.4(3) . .
C3 C4 C24 119.2(3) . .
N1 C5 C4 121.2(3) . .
N1 C5 C31 113.5(3) . .
C4 C5 C31 125.3(3) . .
N2 C6 C10 124.0(3) . .
N2 C6 C1 117.1(3) . .
C10 C6 C1 118.9(3) . .
C7 N2 C6 117.3(3) . .
N2 C7 C8 122.7(4) . .
N2 C7 H1 118.7 . .
C8 C7 H1 118.7 . .
C7 C8 C9 119.2(3) . .
C7 C8 H2 120.4 . .
C9 C8 H2 120.4 . .
C10 C9 C8 119.4(4) . .
C10 C9 H3 120.3 . .
C8 C9 H3 120.3 . .
C6 C10 C9 117.4(3) . .
C6 C10 H4 121.3 . .
C9 C10 H4 121.3 . .
C16 C11 C12 117.1(3) . .
C16 C11 C2 119.3(3) . .
C12 C11 C2 123.5(3) . .
C13 C12 C11 124.0(3) . .
C13 C12 H5 118.0 . .
C11 C12 H5 118.0 . .
C14 C13 C12 118.4(3) . .
C14 C13 H6 120.8 . .
C12 C13 H6 120.8 . .
C13 C14 C15 118.2(3) . .
C13 C14 C17 116.5(3) . .
C15 C14 C17 125.2(3) . .
C14 C15 C16 123.1(3) . .
C14 C15 H7 118.4 . .
C16 C15 H7 118.4 . .
C11 C16 C15 119.1(3) . .
C11 C16 H8 120.5 . .
C15 C16 H8 120.5 . .
F1 C17 F3 104.9(3) . .
F1 C17 F2 106.3(3) . .
F3 C17 F2 103.5(3) . .
F1 C17 C14 111.9(3) . .
F3 C17 C14 114.8(3) . .
F2 C17 C14 114.5(3) . .
C23 C18 C19 115.4(3) . .
C23 C18 C3 121.8(3) . .
C19 C18 C3 122.6(3) . .
C18 C19 C20 122.8(3) . .
C18 C19 H9 118.6 . .
C20 C19 H9 118.6 . .
C21 C20 C19 120.9(4) . .
C21 C20 H10 119.5 . .
C19 C20 H10 119.5 . .
C20 C21 C22 116.9(4) . .
C20 C21 H11 121.6 . .
C22 C21 H11 121.6 . .
C21 C22 C23 122.4(3) . .
C21 C22 H12 118.8 . .
C23 C22 H12 118.8 . .
C18 C23 C22 121.6(3) . .
C18 C23 H13 119.2 . .
C22 C23 H13 119.2 . .
C25 C24 C29 116.6(3) . .
C25 C24 C4 120.8(3) . .
C29 C24 C4 122.6(3) . .
C24 C25 C26 121.6(3) . .
C24 C25 H14 119.2 . .
C26 C25 H14 119.2 . .
C27 C26 C25 121.3(3) . .
C27 C26 H15 119.4 . .
C25 C26 H15 119.4 . .
C28 C27 O1 124.4(3) . .
C28 C27 C26 118.3(3) . .
O1 C27 C26 117.3(3) . .
C27 C28 C29 119.6(3) . .
C27 C28 H16 120.2 . .
C29 C28 H16 120.2 . .
C24 C29 C28 122.7(3) . .
C24 C29 H17 118.7 . .
C28 C29 H17 118.7 . .
C27 O1 C30 118.4(3) . .
O1 C30 H18 109.5 . .
O1 C30 H19 109.5 . .
H18 C30 H19 109.5 . .
O1 C30 H20 109.5 . .
H18 C30 H20 109.5 . .
H19 C30 H20 109.5 . .
C32 C31 C36 116.7(3) . .
C32 C31 C5 118.6(3) . .
C36 C31 C5 124.7(3) . .
C31 C32 C33 120.9(3) . .
C31 C32 H21 119.6 . .
C33 C32 H21 119.6 . .
C32 C33 C34 122.9(3) . .
C32 C33 H22 118.5 . .
C34 C33 H22 118.5 . .
C35 C34 C33 116.5(3) . .
C35 C34 C37 120.0(3) . .
C33 C34 C37 123.5(3) . .
C34 C35 C36 120.5(3) . .
C34 C35 H23 119.8 . .
C36 C35 H23 119.8 . .
C31 C36 C35 122.4(3) . .
C31 C36 H24 118.8 . .
C35 C36 H24 118.8 . .
C43 C37 C39 132.5(13) . .
C43 C37 C38 80.0(12) . .
C39 C37 C38 106.4(5) . .
C39 C37 C40 108.0(5) . .
C38 C37 C40 106.9(4) . .
C43 C37 C41 116.4(12) . .
C39 C37 C41 70.1(10) . .
C40 C37 C41 133.9(9) . .
C43 C37 C42 112.1(12) . .
C38 C37 C42 134.9(8) . .
C40 C37 C42 81.6(8) . .
C41 C37 C42 102.8(10) . .
C43 C37 C34 107.6(13) . .
C39 C37 C34 113.1(4) . .
C38 C37 C34 110.8(3) . .
C40 C37 C34 111.2(3) . .
C41 C37 C34 111.2(8) . .
C42 C37 C34 106.4(8) . .
C37 C38 H25 109.5 . .
C37 C38 H26 109.5 . .
H25 C38 H26 109.5 . .
C37 C38 H27 109.5 . .
H25 C38 H27 109.5 . .
H26 C38 H27 109.5 . .
C37 C39 H28 109.5 . .
C37 C39 H29 109.5 . .
H28 C39 H29 109.5 . .
C37 C39 H30 109.5 . .
H28 C39 H30 109.5 . .
H29 C39 H30 109.5 . .
C37 C40 H31 109.5 . .
C37 C40 H32 109.5 . .
H31 C40 H32 109.5 . .
C37 C40 H33 109.5 . .
H31 C40 H33 109.5 . .
H32 C40 H33 109.5 . .
C37 C41 H34 109.5 . .
C37 C41 H35 109.5 . .
H34 C41 H35 109.5 . .
C37 C41 H36 109.5 . .
H34 C41 H36 109.5 . .
H35 C41 H36 109.5 . .
C37 C42 H37 109.5 . .
C37 C42 H38 109.5 . .
H37 C42 H38 109.5 . .
C37 C42 H39 109.5 . .
H37 C42 H39 109.5 . .
H38 C42 H39 109.5 . .
C37 C43 H40 109.5 . .
C37 C43 H41 109.5 . .
H40 C43 H41 109.5 . .
C37 C43 H42 109.5 . .
H40 C43 H42 109.5 . .
H41 C43 H42 109.5 . .

loop_
_geom_bond_atom_site_label_1
_geom_bond_atom_site_label_2
_geom_bond_distance
_geom_bond_site_symmetry_2
N1 C5 1.350(4) .
N1 C1 1.365(4) .
C1 C2 1.411(5) .
C1 C6 1.496(4) .
C2 C3 1.414(4) .
C2 C11 1.525(5) .
C3 C4 1.430(4) .
C3 C18 1.504(5) .
C4 C5 1.422(5) .
C4 C24 1.495(4) .
C5 C31 1.524(4) .
C6 N2 1.375(4) .
C6 C10 1.382(5) .
N2 C7 1.341(4) .
C7 C8 1.375(5) .
C7 H1 0.9500 .
C8 C9 1.413(5) .
C8 H2 0.9500 .
C9 C10 1.386(5) .
C9 H3 0.9500 .
C10 H4 0.9500 .
C11 C16 1.360(5) .
C11 C12 1.424(5) .
C12 C13 1.399(5) .
C12 H5 0.9500 .
C13 C14 1.365(5) .
C13 H6 0.9500 .
C14 C15 1.408(5) .
C14 C17 1.514(5) .
C15 C16 1.416(5) .
C15 H7 0.9500 .
C16 H8 0.9500 .
C17 F1 1.303(4) .
C17 F3 1.350(4) .
C17 F2 1.372(4) .
C18 C23 1.364(5) .
C18 C19 1.391(5) .
C19 C20 1.397(5) .
C19 H9 0.9500 .
C20 C21 1.356(5) .
C20 H10 0.9500 .
C21 C22 1.371(5) .
C21 H11 0.9500 .
C22 C23 1.398(5) .
C22 H12 0.9500 .
C23 H13 0.9500 .
C24 C25 1.353(5) .
C24 C29 1.374(5) .
C25 C26 1.378(5) .
C25 H14 0.9500 .
C26 C27 1.377(5) .
C26 H15 0.9500 .
C27 C28 1.348(5) .
C27 O1 1.365(4) .
C28 C29 1.392(5) .
C28 H16 0.9500 .
C29 H17 0.9500 .
O1 C30 1.411(4) .
C30 H18 0.9800 .
C30 H19 0.9800 .
C30 H20 0.9800 .
C31 C32 1.369(5) .
C31 C36 1.410(5) .
C32 C33 1.406(5) .
C32 H21 0.9500 .
C33 C34 1.409(5) .
C33 H22 0.9500 .
C34 C35 1.375(5) .
C34 C37 1.558(5) .
C35 C36 1.422(5) .
C35 H23 0.9500 .
C36 H24 0.9500 .
C37 C43 1.32(2) .
C37 C39 1.519(6) .
C37 C38 1.519(5) .
C37 C40 1.529(6) .
C37 C41 1.539(9) .
C37 C42 1.546(9) .
C38 H25 0.9800 .
C38 H26 0.9800 .
C38 H27 0.9800 .
C39 H28 0.9800 .
C39 H29 0.9800 .
C39 H30 0.9800 .
C40 H31 0.9800 .
C40 H32 0.9800 .
C40 H33 0.9800 .
C41 H34 0.9800 .
C41 H35 0.9800 .
C41 H36 0.9800 .
C42 H37 0.9800 .
C42 H38 0.9800 .
C42 H39 0.9800 .
C43 H40 0.9800 .
C43 H41 0.9800 .
C43 H42 0.9800 .

loop_
_geom_torsion_atom_site_label_1
_geom_torsion_atom_site_label_2
_geom_torsion_atom_site_label_3
_geom_torsion_atom_site_label_4
_geom_torsion
_geom_torsion_site_symmetry_1
_geom_torsion_site_symmetry_2
_geom_torsion_site_symmetry_3
_geom_torsion_site_symmetry_4
C5 N1 C1 C2 -1.7(5) . . . .
C5 N1 C1 C6 179.2(3) . . . .
N1 C1 C2 C3 0.7(5) . . . .
C6 C1 C2 C3 179.7(3) . . . .
N1 C1 C2 C11 179.1(3) . . . .
C6 C1 C2 C11 -1.9(5) . . . .
C1 C2 C3 C4 0.8(4) . . . .
C11 C2 C3 C4 -177.6(3) . . . .
C1 C2 C3 C18 178.6(3) . . . .
C11 C2 C3 C18 0.1(4) . . . .
C2 C3 C4 C5 -1.3(5) . . . .
C18 C3 C4 C5 -178.9(3) . . . .
C2 C3 C4 C24 176.2(3) . . . .
C18 C3 C4 C24 -1.5(5) . . . .
C1 N1 C5 C4 1.2(4) . . . .
C1 N1 C5 C31 -178.3(3) . . . .
C3 C4 C5 N1 0.2(5) . . . .
C24 C4 C5 N1 -177.2(3) . . . .
C3 C4 C5 C31 179.7(3) . . . .
C24 C4 C5 C31 2.4(5) . . . .
N1 C1 C6 N2 -127.4(3) . . . .
C2 C1 C6 N2 53.5(4) . . . .
N1 C1 C6 C10 53.6(4) . . . .
C2 C1 C6 C10 -125.6(4) . . . .
C10 C6 N2 C7 0.9(5) . . . .
C1 C6 N2 C7 -178.1(3) . . . .
C6 N2 C7 C8 1.0(5) . . . .
N2 C7 C8 C9 -1.5(6) . . . .
C7 C8 C9 C10 0.1(6) . . . .
N2 C6 C10 C9 -2.2(5) . . . .
C1 C6 C10 C9 176.8(3) . . . .
C8 C9 C10 C6 1.6(5) . . . .
C1 C2 C11 C16 59.3(4) . . . .
C3 C2 C11 C16 -122.3(3) . . . .
C1 C2 C11 C12 -119.2(4) . . . .
C3 C2 C11 C12 59.1(4) . . . .
C16 C11 C12 C13 0.1(5) . . . .
C2 C11 C12 C13 178.7(3) . . . .
C11 C12 C13 C14 -1.1(5) . . . .
C12 C13 C14 C15 0.7(5) . . . .
C12 C13 C14 C17 -177.2(3) . . . .
C13 C14 C15 C16 0.7(5) . . . .
C17 C14 C15 C16 178.3(3) . . . .
C12 C11 C16 C15 1.3(5) . . . .
C2 C11 C16 C15 -177.4(3) . . . .
C14 C15 C16 C11 -1.7(5) . . . .
C13 C14 C17 F1 -164.2(3) . . . .
C15 C14 C17 F1 18.1(5) . . . .
C13 C14 C17 F3 76.4(4) . . . .
C15 C14 C17 F3 -101.3(4) . . . .
C13 C14 C17 F2 -43.2(4) . . . .
C15 C14 C17 F2 139.1(3) . . . .
C2 C3 C18 C23 61.2(4) . . . .
C4 C3 C18 C23 -121.2(4) . . . .
C2 C3 C18 C19 -113.9(4) . . . .
C4 C3 C18 C19 63.7(5) . . . .
C23 C18 C19 C20 -0.3(5) . . . .
C3 C18 C19 C20 175.1(3) . . . .
C18 C19 C20 C21 -0.1(6) . . . .
C19 C20 C21 C22 0.4(6) . . . .
C20 C21 C22 C23 -0.4(6) . . . .
C19 C18 C23 C22 0.4(5) . . . .
C3 C18 C23 C22 -175.1(3) . . . .
C21 C22 C23 C18 -0.1(5) . . . .
C5 C4 C24 C25 62.9(5) . . . .
C3 C4 C24 C25 -114.5(4) . . . .
C5 C4 C24 C29 -117.7(4) . . . .
C3 C4 C24 C29 64.9(5) . . . .
C29 C24 C25 C26 -2.3(5) . . . .
C4 C24 C25 C26 177.1(3) . . . .
C24 C25 C26 C27 0.7(5) . . . .
C25 C26 C27 C28 1.0(5) . . . .
C25 C26 C27 O1 -179.3(3) . . . .
O1 C27 C28 C29 179.4(3) . . . .
C26 C27 C28 C29 -1.0(5) . . . .
C25 C24 C29 C28 2.4(5) . . . .
C4 C24 C29 C28 -177.0(3) . . . .
C27 C28 C29 C24 -0.8(6) . . . .
C28 C27 O1 C30 -17.5(5) . . . .
C26 C27 O1 C30 162.9(3) . . . .
N1 C5 C31 C32 37.8(4) . . . .
C4 C5 C31 C32 -141.7(3) . . . .
N1 C5 C31 C36 -139.5(3) . . . .
C4 C5 C31 C36 41.0(5) . . . .
C36 C31 C32 C33 -1.9(5) . . . .
C5 C31 C32 C33 -179.5(3) . . . .
C31 C32 C33 C34 0.6(5) . . . .
C32 C33 C34 C35 1.3(5) . . . .
C32 C33 C34 C37 179.4(3) . . . .
C33 C34 C35 C36 -1.8(5) . . . .
C37 C34 C35 C36 180.0(3) . . . .
C32 C31 C36 C35 1.4(5) . . . .
C5 C31 C36 C35 178.8(3) . . . .
C34 C35 C36 C31 0.5(6) . . . .
C35 C34 C37 C43 -131.1(14) . . . .
C33 C34 C37 C43 50.9(14) . . . .
C35 C34 C37 C39 74.1(6) . . . .
C33 C34 C37 C39 -104.0(6) . . . .
C35 C34 C37 C38 -45.3(5) . . . .
C33 C34 C37 C38 136.6(4) . . . .
C35 C34 C37 C40 -164.1(4) . . . .
C33 C34 C37 C40 17.8(5) . . . .
C35 C34 C37 C41 -2.5(13) . . . .
C33 C34 C37 C41 179.4(12) . . . .
C35 C34 C37 C42 108.7(9) . . . .
C33 C34 C37 C42 -69.4(9) . . . .
